data_4325587
loop_
_publ_author_name
'Shinya Takaishi'
'Nozomi Ishihara'
'Kazuya Kubo'
'Keiichi Katoh'
'Brian K. Breedlove'
'Hitoshi Miyasaka'
'Masahiro Yamashita'

_publ_section_title
;
 Paramagnetic-Diamagnetic Phase Transition Accompanied by Coordination
 Bond Formation-Dissociation in the Dithiolate Complex Na[Ni(pdt)2].2H2O
;
_journal_name_full 'Inorganic Chemistry'
_journal_page_first 6405
_journal_page_last 6407
_journal_paper_doi 10.1021/ic2003172
_journal_volume 50
_journal_year 2011
_chemical_formula_sum 'C8 H4 N4 Na Ni O2 S4'
_chemical_formula_weight 398.09
_chemical_name_systematic
; 
 ? 
;
_space_group_IT_number 14
_symmetry_cell_setting monoclinic
_symmetry_space_group_name_Hall '-P 2ybc'
_symmetry_space_group_name_H-M 'P 1 21/c 1'
_atom_sites_solution_hydrogens geom
_atom_sites_solution_primary direct
_atom_sites_solution_secondary difmap
_audit_creation_method SHELXL-97
_cell_angle_alpha 90.00
_cell_angle_beta 97.003(7)
_cell_angle_gamma 90.00
_cell_formula_units_Z 2
_cell_length_a 3.6988(5)
_cell_length_b 15.2710(18)
_cell_length_c 12.0272(15)
_cell_measurement_temperature 230(2)
_cell_measurement_theta_max 30
_cell_measurement_theta_min 3
_cell_volume 674.28(15)
_computing_structure_refinement 'SHELXL-97 (Sheldrick, 1997)'
_computing_structure_solution 'SHELXS-97 (Sheldrick, 1990)'
_diffrn_ambient_temperature 230(2)
_diffrn_measured_fraction_theta_full 0.993
_diffrn_measured_fraction_theta_max 0.993
_diffrn_measurement_device_type 'Rigaku Saturn CCD diffractometer'
_diffrn_measurement_method 'omega scan'
_diffrn_radiation_monochromator graphite
_diffrn_radiation_source 'fine-focus sealed tube'
_diffrn_radiation_type MoK\a
_diffrn_radiation_wavelength 0.71075
_diffrn_reflns_av_R_equivalents 0.0386
_diffrn_reflns_av_sigmaI/netI 0.0425
_diffrn_reflns_limit_h_max 4
_diffrn_reflns_limit_h_min -4
_diffrn_reflns_limit_k_max 19
_diffrn_reflns_limit_k_min -19
_diffrn_reflns_limit_l_max 15
_diffrn_reflns_limit_l_min -15
_diffrn_reflns_number 5230
_diffrn_reflns_theta_full 27.48
_diffrn_reflns_theta_max 27.48
_diffrn_reflns_theta_min 4.33
_exptl_absorpt_coefficient_mu 2.092
_exptl_absorpt_correction_T_max 0.9026
_exptl_absorpt_correction_T_min 0.4211
_exptl_absorpt_correction_type multi-scan
_exptl_crystal_colour black
_exptl_crystal_density_diffrn 1.961
_exptl_crystal_description needle
_exptl_crystal_F_000 398
_exptl_crystal_size_max 0.50
_exptl_crystal_size_mid 0.05
_exptl_crystal_size_min 0.05
_refine_diff_density_max 0.869
_refine_diff_density_min -0.420
_refine_diff_density_rms 0.122
_refine_ls_extinction_method none
_refine_ls_goodness_of_fit_ref 1.104
_refine_ls_hydrogen_treatment constr
_refine_ls_matrix_type full
_refine_ls_number_parameters 94
_refine_ls_number_reflns 1533
_refine_ls_number_restraints 0
_refine_ls_restrained_S_all 1.104
_refine_ls_R_factor_all 0.0555
_refine_ls_R_factor_gt 0.0444
_refine_ls_shift/su_max 0.000
_refine_ls_shift/su_mean 0.000
_refine_ls_structure_factor_coef Fsqd
_refine_ls_weighting_details 'calc w=1/[\s^2^(Fo^2^)+(0.0656P)^2^+0.2635P] where P=(Fo^2^+2Fc^2^)/3'
_refine_ls_weighting_scheme calc
_refine_ls_wR_factor_gt 0.1188
_refine_ls_wR_factor_ref 0.1246
_reflns_number_gt 1251
_reflns_number_total 1533
_reflns_threshold_expression >2sigma(I)
_cod_data_source_file ic2003172_si_002_2.cif
_cod_data_source_block NaNipdt_230K
_cod_database_code 4325587

loop_
_symmetry_equiv_pos_as_xyz
'x, y, z'
'-x, y+1/2, -z+1/2'
'-x, -y, -z'
'x, -y-1/2, z-1/2'

loop_
_atom_site_label
_atom_site_type_symbol
_atom_site_fract_x
_atom_site_fract_y
_atom_site_fract_z
_atom_site_U_iso_or_equiv
_atom_site_adp_type
_atom_site_occupancy
_atom_site_symmetry_multiplicity
_atom_site_calc_flag
_atom_site_refinement_flags
Ni1 Ni 0.5000 0.0000 0.5000 0.0226(2) Uani 1 2 d S
S1 S 0.5149(3) 0.14032(6) 0.48646(7) 0.0265(3) Uani 1 1 d .
S2 S 0.2652(3) -0.01408(6) 0.32731(8) 0.0263(3) Uani 1 1 d .
Na1 Na 0.0000 0.0000 0.0000 0.0303(5) Uani 1 2 d S
O1 O 0.5518(8) -0.08204(17) 0.0891(2) 0.0309(6) Uani 1 1 d .
N1 N 0.2891(9) 0.2456(2) 0.3168(3) 0.0276(7) Uani 1 1 d .
N2 N 0.0896(9) 0.1054(2) 0.1694(2) 0.0270(7) Uani 1 1 d .
C1 C 0.3279(9) 0.1617(2) 0.3499(3) 0.0224(7) Uani 1 1 d .
C2 C 0.1461(11) 0.2576(3) 0.2098(3) 0.0309(9) Uani 1 1 d .
H1 H 0.1056 0.3146 0.1837 0.037 Uiso 1 1 calc R
C3 C 0.0567(11) 0.1889(3) 0.1370(3) 0.0320(9) Uani 1 1 d .
H2 H -0.0295 0.2013 0.0628 0.038 Uiso 1 1 calc R
C4 C 0.2225(10) 0.0916(2) 0.2772(3) 0.0233(8) Uani 1 1 d .

loop_
_atom_site_aniso_label
_atom_site_aniso_U_11
_atom_site_aniso_U_22
_atom_site_aniso_U_33
_atom_site_aniso_U_23
_atom_site_aniso_U_13
_atom_site_aniso_U_12
Ni1 0.0280(4) 0.0185(4) 0.0208(4) -0.0007(2) 0.0008(3) -0.0005(2)
S1 0.0376(6) 0.0188(5) 0.0220(4) -0.0026(3) -0.0008(4) -0.0019(4)
S2 0.0367(6) 0.0191(4) 0.0223(5) -0.0013(3) -0.0002(4) -0.0021(4)
Na1 0.0342(12) 0.0260(11) 0.0298(12) -0.0018(8) 0.0005(9) -0.0034(9)
O1 0.0408(15) 0.0263(14) 0.0255(14) 0.0012(10) 0.0026(12) 0.0013(11)
N1 0.0375(18) 0.0181(15) 0.0272(16) 0.0006(12) 0.0041(14) 0.0019(13)
N2 0.0338(17) 0.0232(16) 0.0229(15) 0.0016(12) -0.0015(13) -0.0020(13)
C1 0.0241(18) 0.0211(18) 0.0234(17) -0.0005(13) 0.0082(14) 0.0026(14)
C2 0.042(2) 0.0196(18) 0.031(2) 0.0038(15) 0.0024(17) 0.0046(16)
C3 0.045(2) 0.0245(19) 0.0250(19) 0.0037(15) -0.0026(17) 0.0058(17)
C4 0.0248(19) 0.0222(18) 0.0236(18) 0.0004(14) 0.0057(14) 0.0006(14)

loop_
_atom_type_symbol
_atom_type_description
_atom_type_scat_dispersion_real
_atom_type_scat_dispersion_imag
_atom_type_scat_source
C C 0.0033 0.0016 'International Tables Vol C Tables 4.2.6.8 and 6.1.1.4'
H H 0.0000 0.0000 'International Tables Vol C Tables 4.2.6.8 and 6.1.1.4'
N N 0.0061 0.0033 'International Tables Vol C Tables 4.2.6.8 and 6.1.1.4'
O O 0.0106 0.0060 'International Tables Vol C Tables 4.2.6.8 and 6.1.1.4'
Na Na 0.0362 0.0249 'International Tables Vol C Tables 4.2.6.8 and 6.1.1.4'
S S 0.1246 0.1234 'International Tables Vol C Tables 4.2.6.8 and 6.1.1.4'
Ni Ni 0.3393 1.1124 'International Tables Vol C Tables 4.2.6.8 and 6.1.1.4'

loop_
_geom_angle_atom_site_label_1
_geom_angle_atom_site_label_2
_geom_angle_atom_site_label_3
_geom_angle
_geom_angle_site_symmetry_1
_geom_angle_site_symmetry_3
S1 Ni1 S1 180.0 . 3_656
S1 Ni1 S2 87.86(3) . 3_656
S1 Ni1 S2 92.14(3) 3_656 3_656
S1 Ni1 S2 92.14(3) . .
S1 Ni1 S2 87.86(3) 3_656 .
S2 Ni1 S2 180.0 3_656 .
C1 S1 Ni1 104.40(12) . .
C4 S2 Ni1 104.59(13) . .
O1 Na1 O1 180.00(15) 3_655 1_455
O1 Na1 O1 96.72(9) 3_655 3
O1 Na1 O1 83.28(9) 1_455 3
O1 Na1 O1 83.28(9) 3_655 .
O1 Na1 O1 96.72(9) 1_455 .
O1 Na1 O1 180.00(15) 3 .
O1 Na1 N2 89.88(9) 3_655 .
O1 Na1 N2 90.12(9) 1_455 .
O1 Na1 N2 92.58(9) 3 .
O1 Na1 N2 87.42(9) . .
O1 Na1 N2 90.12(9) 3_655 3
O1 Na1 N2 89.88(9) 1_455 3
O1 Na1 N2 87.42(9) 3 3
O1 Na1 N2 92.58(9) . 3
N2 Na1 N2 180.00(14) . 3
O1 Na1 Na1 137.43(6) 3_655 1_455
O1 Na1 Na1 42.57(6) 1_455 1_455
O1 Na1 Na1 40.70(6) 3 1_455
O1 Na1 Na1 139.30(6) . 1_455
N2 Na1 Na1 91.84(7) . 1_455
N2 Na1 Na1 88.16(7) 3 1_455
O1 Na1 Na1 42.57(6) 3_655 1_655
O1 Na1 Na1 137.43(6) 1_455 1_655
O1 Na1 Na1 139.30(6) 3 1_655
O1 Na1 Na1 40.70(6) . 1_655
N2 Na1 Na1 88.16(7) . 1_655
N2 Na1 Na1 91.84(7) 3 1_655
Na1 Na1 Na1 180.0 1_455 1_655
Na1 O1 Na1 96.72(9) 1_655 .
C2 N1 C1 115.5(3) . .
C3 N2 C4 116.1(3) . .
C3 N2 Na1 111.5(2) . .
C4 N2 Na1 131.2(2) . .
N1 C1 C4 121.9(3) . .
N1 C1 S1 118.4(3) . .
C4 C1 S1 119.6(3) . .
N1 C2 C3 122.6(3) . .
N2 C3 C2 122.3(3) . .
N2 C4 C1 121.5(3) . .
N2 C4 S2 119.3(3) . .
C1 C4 S2 119.2(3) . .

loop_
_geom_bond_atom_site_label_1
_geom_bond_atom_site_label_2
_geom_bond_distance
_geom_bond_site_symmetry_2
Ni1 S1 2.1502(10) .
Ni1 S1 2.1502(10) 3_656
Ni1 S2 2.1621(9) 3_656
Ni1 S2 2.1621(9) .
S1 C1 1.733(4) .
S2 C4 1.724(4) .
Na1 O1 2.429(3) 3_655
Na1 O1 2.429(3) 1_455
Na1 O1 2.520(3) 3
Na1 O1 2.520(3) .
Na1 N2 2.586(3) .
Na1 N2 2.586(3) 3
Na1 Na1 3.6988(5) 1_455
Na1 Na1 3.6988(5) 1_655
O1 Na1 2.429(3) 1_655
N1 C2 1.343(5) .
N1 C1 1.344(5) .
N2 C3 1.336(5) .
N2 C4 1.345(4) .
C1 C4 1.407(5) .
C2 C3 1.381(5) .

loop_
_geom_torsion_atom_site_label_1
_geom_torsion_atom_site_label_2
_geom_torsion_atom_site_label_3
_geom_torsion_atom_site_label_4
_geom_torsion
_geom_torsion_site_symmetry_1
_geom_torsion_site_symmetry_4
S1 Ni1 S1 C1 42(100) 3_656 .
S2 Ni1 S1 C1 -178.91(12) 3_656 .
S2 Ni1 S1 C1 1.09(12) . .
S1 Ni1 S2 C4 -0.04(13) . .
S1 Ni1 S2 C4 179.96(13) 3_656 .
S2 Ni1 S2 C4 168(100) 3_656 .
O1 Na1 O1 Na1 0.0 3_655 1_655
O1 Na1 O1 Na1 180.0 1_455 1_655
O1 Na1 O1 Na1 132(100) 3 1_655
N2 Na1 O1 Na1 -90.19(10) . 1_655
N2 Na1 O1 Na1 89.81(10) 3 1_655
Na1 Na1 O1 Na1 180.0 1_455 1_655
O1 Na1 N2 C3 51.6(3) 3_655 .
O1 Na1 N2 C3 -128.4(3) 1_455 .
O1 Na1 N2 C3 -45.1(3) 3 .
O1 Na1 N2 C3 134.9(3) . .
N2 Na1 N2 C3 156(100) 3 .
Na1 Na1 N2 C3 -85.9(3) 1_455 .
Na1 Na1 N2 C3 94.1(3) 1_655 .
O1 Na1 N2 C4 -115.0(3) 3_655 .
O1 Na1 N2 C4 65.0(3) 1_455 .
O1 Na1 N2 C4 148.3(3) 3 .
O1 Na1 N2 C4 -31.7(3) . .
N2 Na1 N2 C4 -11(100) 3 .
Na1 Na1 N2 C4 107.6(3) 1_455 .
Na1 Na1 N2 C4 -72.4(3) 1_655 .
C2 N1 C1 C4 -0.5(5) . .
C2 N1 C1 S1 179.3(3) . .
Ni1 S1 C1 N1 177.9(3) . .
Ni1 S1 C1 C4 -2.3(3) . .
C1 N1 C2 C3 -2.3(6) . .
C4 N2 C3 C2 -1.3(6) . .
Na1 N2 C3 C2 -170.1(3) . .
N1 C2 C3 N2 3.4(7) . .
C3 N2 C4 C1 -1.4(5) . .
Na1 N2 C4 C1 164.6(3) . .
C3 N2 C4 S2 178.6(3) . .
Na1 N2 C4 S2 -15.3(5) . .
N1 C1 C4 N2 2.4(6) . .
S1 C1 C4 N2 -177.4(3) . .
N1 C1 C4 S2 -177.6(3) . .
S1 C1 C4 S2 2.6(4) . .
Ni1 S2 C4 N2 178.6(3) . .
Ni1 S2 C4 C1 -1.4(3) . .
